data_1553828
loop_
_publ_author_name
'Sun, Haiyu'
'Xu, Shiyan'
'Xing, Zhimin'
'Liu, Lin'
'Feng, Shangbiao'
'Fang, Bowen'
'Xie, Xingang'
'She, Xuegong'

_publ_section_title
;
 Rapid construction of complex tetracyclic frameworks via a
 gold(i)-catalyzed tandem 1,2-acyloxy migration/[3 + 2]
 cycloaddition/Friedel--Crafts type cyclization reaction of linear enynyl
 esters
;
_journal_issue 11
_journal_name_full 'Organic Chemistry Frontiers'
_journal_page_first 2109
_journal_paper_doi 10.1039/C7QO00511C
_journal_volume 4
_journal_year 2017
_chemical_formula_moiety 'C18 H22 O6'
_chemical_formula_sum 'C18 H22 O6'
_chemical_formula_weight 334.36
_space_group_crystal_system triclinic
_space_group_IT_number 2
_space_group_name_Hall '-P 1'
_space_group_name_H-M_alt 'P -1'
_atom_sites_solution_hydrogens geom
_atom_sites_solution_primary direct
_atom_sites_solution_secondary difmap
_audit_creation_date 2016-05-11
_audit_creation_method
;
Olex2 1.2
(compiled 2016.02.19 svn.r3266 for OlexSys, GUI svn.r5155)
;
_audit_update_record
;
2017-03-22 deposited with the CCDC.
2017-07-27 downloaded from the CCDC.
;
_cell_angle_alpha 115.731(8)
_cell_angle_beta 104.925(7)
_cell_angle_gamma 90.322(6)
_cell_formula_units_Z 2
_cell_length_a 8.9279(6)
_cell_length_b 10.0249(7)
_cell_length_c 10.8557(10)
_cell_measurement_reflns_used 1999
_cell_measurement_temperature 293(2)
_cell_measurement_theta_max 26.6820
_cell_measurement_theta_min 3.9320
_cell_volume 838.00(13)
_computing_cell_refinement
;
CrysAlisPro, Agilent Technologies,
Version 1.171.37.35 (release 13-08-2014 CrysAlis171 .NET)
(compiled Aug 13 2014,18:06:01)
;
_computing_data_collection
;
CrysAlisPro, Agilent Technologies,
Version 1.171.37.35 (release 13-08-2014 CrysAlis171 .NET)
(compiled Aug 13 2014,18:06:01)
;
_computing_data_reduction
;
CrysAlisPro, Agilent Technologies,
Version 1.171.37.35 (release 13-08-2014 CrysAlis171 .NET)
(compiled Aug 13 2014,18:06:01)
;
_computing_molecular_graphics 'Olex2 (Dolomanov et al., 2009)'
_computing_publication_material 'Olex2 (Dolomanov et al., 2009)'
_computing_structure_refinement 'ShelXL (Sheldrick, 2015)'
_computing_structure_solution 'ShelXS (Sheldrick, 2008)'
_diffrn_ambient_temperature 293(2)
_diffrn_detector 'CCD plate'
_diffrn_detector_area_resol_mean 16.0733
_diffrn_detector_type Eos
_diffrn_measured_fraction_theta_full 0.997
_diffrn_measured_fraction_theta_max 0.997
_diffrn_measurement_details
;
#__ type_ start__ end____ width___ exp.time_
  1 omega  -51.00   32.00   1.0000    4.0000
omega____ theta____ kappa____ phi______ frames
    -       20.7416  -19.0000 -150.0000 83

#__ type_ start__ end____ width___ exp.time_
  2 omega  -13.00   24.00   1.0000    4.0000
omega____ theta____ kappa____ phi______ frames
    -      -17.1479  -99.0000 -120.0000 37

#__ type_ start__ end____ width___ exp.time_
  3 omega  -19.00   54.00   1.0000    4.0000
omega____ theta____ kappa____ phi______ frames
    -       20.7416  -99.0000 -150.0000 73

#__ type_ start__ end____ width___ exp.time_
  4 omega   -4.00   22.00   1.0000    4.0000
omega____ theta____ kappa____ phi______ frames
    -      -17.1479  -99.0000    0.0000 26

#__ type_ start__ end____ width___ exp.time_
  5 omega  -47.00   42.00   1.0000    4.0000
omega____ theta____ kappa____ phi______ frames
    -       20.7416  -57.0000  -30.0000 89

#__ type_ start__ end____ width___ exp.time_
  6 omega  -26.00   33.00   1.0000    4.0000
omega____ theta____ kappa____ phi______ frames
    -       20.7416  -57.0000   90.0000 59
;
_diffrn_measurement_device 'four-circle diffractometer'
_diffrn_measurement_device_type 'SuperNova, Dual, Cu at zero, Eos'
_diffrn_measurement_method '\w scans'
_diffrn_orient_matrix_UB_11 -0.0346811000
_diffrn_orient_matrix_UB_12 -0.0046339000
_diffrn_orient_matrix_UB_13 -0.0685623000
_diffrn_orient_matrix_UB_21 -0.0255750000
_diffrn_orient_matrix_UB_22 -0.0771535000
_diffrn_orient_matrix_UB_23 -0.0269431000
_diffrn_orient_matrix_UB_31 -0.0709141000
_diffrn_orient_matrix_UB_32 0.0175785000
_diffrn_orient_matrix_UB_33 0.0176645000
_diffrn_radiation_monochromator mirror
_diffrn_radiation_probe x-ray
_diffrn_radiation_type MoK\a
_diffrn_radiation_wavelength 0.71073
_diffrn_reflns_av_R_equivalents 0.0184
_diffrn_reflns_av_unetI/netI 0.0383
_diffrn_reflns_limit_h_max 11
_diffrn_reflns_limit_h_min -10
_diffrn_reflns_limit_k_max 12
_diffrn_reflns_limit_k_min -12
_diffrn_reflns_limit_l_max 13
_diffrn_reflns_limit_l_min -13
_diffrn_reflns_number 5535
_diffrn_reflns_theta_full 25.50
_diffrn_reflns_theta_max 26.01
_diffrn_reflns_theta_min 3.51
_diffrn_source 'SuperNova (Mo) X-ray Source'
_exptl_absorpt_coefficient_mu 0.099
_exptl_absorpt_correction_T_max 1.00000
_exptl_absorpt_correction_T_min 0.90335
_exptl_absorpt_correction_type multi-scan
_exptl_absorpt_process_details
;
CrysAlisPro, Agilent Technologies,
Version 1.171.37.35 (release 13-08-2014 CrysAlis171 .NET)
(compiled Aug 13 2014,18:06:01)
Empirical absorption correction using spherical harmonics,
 implemented in SCALE3 ABSPACK scaling algorithm.
;
_exptl_crystal_colour 'clear light colourless'
_exptl_crystal_colour_lustre clear
_exptl_crystal_colour_modifier light
_exptl_crystal_colour_primary colourless
_exptl_crystal_density_diffrn 1.325
_exptl_crystal_density_method 'not measured'
_exptl_crystal_description block
_exptl_crystal_F_000 356
_exptl_crystal_size_max 0.24
_exptl_crystal_size_mid 0.15
_exptl_crystal_size_min 0.14
_refine_diff_density_max 0.151
_refine_diff_density_min -0.144
_refine_diff_density_rms 0.034
_refine_ls_extinction_method none
_refine_ls_goodness_of_fit_ref 1.030
_refine_ls_hydrogen_treatment constr
_refine_ls_matrix_type full
_refine_ls_number_parameters 220
_refine_ls_number_reflns 3290
_refine_ls_number_restraints 0
_refine_ls_restrained_S_all 1.030
_refine_ls_R_factor_all 0.0681
_refine_ls_R_factor_gt 0.0495
_refine_ls_shift/su_max 0.001
_refine_ls_shift/su_mean 0.000
_refine_ls_structure_factor_coef Fsqd
_refine_ls_weighting_details 'calc w=1/[\s^2^(Fo^2^)+(0.0352P)^2^+0.3160P] where P=(Fo^2^+2Fc^2^)/3'
_refine_ls_weighting_scheme calc
_refine_ls_wR_factor_gt 0.1075
_refine_ls_wR_factor_ref 0.1189
_reflns_number_gt 2389
_reflns_number_total 3290
_reflns_threshold_expression >2sigma(I)
_cod_data_source_file c7qo00511c2.cif
_cod_data_source_block sunhy_0509
_cod_original_cell_volume 838.00(11)
_cod_database_code 1553828
_reflns_odcompleteness_completeness 99.62
_reflns_odcompleteness_iscentric 1
_reflns_odcompleteness_theta 26.32
_olex2_refinement_description
;
1. Fixed Uiso
 At 1.2 times of:
  All C(H) groups, All C(H,H) groups
 At 1.5 times of:
  All C(H,H,H) groups
2.a Ternary CH refined with riding coordinates:
 C11(H11)
2.b Secondary CH2 refined with riding coordinates:
 C6(H6A,H6B), C7(H7A,H7B), C10(H10A,H10B), C12(H12A,H12B), C13(H13A,H13B)
2.c Aromatic/amide H refined with riding coordinates:
 C2(H2), C4(H4)
2.d Idealised Me refined as rotating group:
 C16(H16A,H16B,H16C), C17(H17A,H17B,H17C), C18(H18A,H18B,H18C)
;
_olex2_date_sample_data_collection 2016-05-09
_olex2_submission_special_instructions 'No special instructions were received'

loop_
_space_group_symop_id
_space_group_symop_operation_xyz
1 'x, y, z'
2 '-x, -y, -z'

loop_
_atom_site_label
_atom_site_type_symbol
_atom_site_fract_x
_atom_site_fract_y
_atom_site_fract_z
_atom_site_U_iso_or_equiv
_atom_site_adp_type
_atom_site_occupancy
_atom_site_calc_flag
_atom_site_refinement_flags_posn
O1 O 0.77833(17) 0.27714(16) 0.15197(17) 0.0537(4) Uani 1 d .
O2 O 1.07296(19) -0.0778(2) 0.2436(2) 0.0744(5) Uani 1 d .
O3 O 0.46403(18) 0.10033(17) 0.37975(17) 0.0572(4) Uani 1 d .
O4 O 0.55428(16) 0.35984(13) 0.33393(13) 0.0428(3) Uani 1 d .
O5 O 0.26243(17) 0.47469(18) 0.21692(18) 0.0639(5) Uani 1 d .
O6 O 0.6988(2) 0.6208(2) 0.2423(2) 0.0809(6) Uani 1 d .
C1 C 0.7975(2) 0.1686(2) 0.1971(2) 0.0403(5) Uani 1 d .
C2 C 0.9278(2) 0.0957(2) 0.1991(2) 0.0490(5) Uani 1 d .
H2 H 1.0076 0.1187 0.1679 0.059 Uiso 1 calc R
C3 C 0.9397(2) -0.0119(2) 0.2476(2) 0.0495(5) Uani 1 d .
C4 C 0.8236(2) -0.0441(2) 0.2965(2) 0.0484(5) Uani 1 d .
H4 H 0.8333 -0.1141 0.3318 0.058 Uiso 1 calc R
C5 C 0.6911(2) 0.0291(2) 0.2928(2) 0.0405(5) Uani 1 d .
C6 C 0.5653(3) -0.0103(2) 0.3455(3) 0.0551(6) Uani 1 d .
H6A H 0.5042 -0.1047 0.2725 0.066 Uiso 1 calc R
H6B H 0.6139 -0.0235 0.4296 0.066 Uiso 1 calc R
C7 C 0.4019(2) 0.1254(2) 0.2596(2) 0.0498(5) Uani 1 d .
H7A H 0.3176 0.1856 0.2753 0.060 Uiso 1 calc R
H7B H 0.3579 0.0303 0.1769 0.060 Uiso 1 calc R
C8 C 0.5228(2) 0.20394(19) 0.2279(2) 0.0377(4) Uani 1 d .
C9 C 0.6731(2) 0.13341(19) 0.24054(19) 0.0348(4) Uani 1 d .
C10 C 0.4495(2) 0.2049(2) 0.0840(2) 0.0460(5) Uani 1 d .
H10A H 0.5067 0.1501 0.0168 0.055 Uiso 1 calc R
H10B H 0.3417 0.1575 0.0447 0.055 Uiso 1 calc R
C11 C 0.4567(2) 0.3672(2) 0.1095(2) 0.0431(5) Uani 1 d .
H11 H 0.5193 0.3863 0.0553 0.052 Uiso 1 calc R
C12 C 0.2985(3) 0.4219(3) 0.0849(3) 0.0653(7) Uani 1 d .
H12A H 0.3037 0.5017 0.0577 0.078 Uiso 1 calc R
H12B H 0.2197 0.3410 0.0099 0.078 Uiso 1 calc R
C13 C 0.4050(3) 0.5565(2) 0.3199(2) 0.0512(5) Uani 1 d .
H13A H 0.4040 0.5716 0.4142 0.061 Uiso 1 calc R
H13B H 0.4230 0.6532 0.3222 0.061 Uiso 1 calc R
C14 C 0.5316(2) 0.4603(2) 0.2719(2) 0.0386(4) Uani 1 d .
C15 C 0.6837(3) 0.5598(2) 0.3139(3) 0.0532(6) Uani 1 d .
C16 C 0.8056(3) 0.5850(3) 0.4474(3) 0.0834(9) Uani 1 d .
H16A H 0.7626 0.6268 0.5266 0.125 Uiso 1 calc GR
H16B H 0.8927 0.6529 0.4631 0.125 Uiso 1 calc GR
H16C H 0.8402 0.4916 0.4385 0.125 Uiso 1 calc GR
C17 C 0.9016(3) 0.3196(3) 0.1100(4) 0.0810(9) Uani 1 d .
H17A H 0.9166 0.2355 0.0288 0.122 Uiso 1 calc GR
H17B H 0.9964 0.3528 0.1875 0.122 Uiso 1 calc GR
H17C H 0.8752 0.3993 0.0852 0.122 Uiso 1 calc GR
C18 C 1.0925(3) -0.1911(3) 0.2897(3) 0.0820(8) Uani 1 d .
H18A H 1.0063 -0.2700 0.2338 0.123 Uiso 1 calc GR
H18B H 1.0960 -0.1495 0.3886 0.123 Uiso 1 calc GR
H18C H 1.1884 -0.2304 0.2778 0.123 Uiso 1 calc GR

loop_
_atom_site_aniso_label
_atom_site_aniso_U_11
_atom_site_aniso_U_22
_atom_site_aniso_U_33
_atom_site_aniso_U_23
_atom_site_aniso_U_13
_atom_site_aniso_U_12
O1 0.0545(9) 0.0543(9) 0.0762(11) 0.0427(8) 0.0333(8) 0.0118(7)
O2 0.0564(10) 0.0760(12) 0.1082(15) 0.0518(11) 0.0326(10) 0.0303(9)
O3 0.0654(10) 0.0599(10) 0.0648(10) 0.0345(8) 0.0364(9) 0.0124(8)
O4 0.0623(9) 0.0309(7) 0.0320(7) 0.0127(6) 0.0110(6) 0.0079(6)
O5 0.0448(9) 0.0723(11) 0.0680(11) 0.0259(9) 0.0159(8) 0.0151(8)
O6 0.0846(13) 0.0667(11) 0.1035(15) 0.0524(11) 0.0214(11) -0.0101(9)
C1 0.0420(11) 0.0349(10) 0.0433(11) 0.0160(9) 0.0140(9) 0.0015(8)
C2 0.0405(11) 0.0475(12) 0.0630(14) 0.0246(11) 0.0218(10) 0.0045(9)
C3 0.0427(12) 0.0431(12) 0.0568(14) 0.0191(10) 0.0110(10) 0.0104(9)
C4 0.0548(13) 0.0397(11) 0.0536(13) 0.0248(10) 0.0136(11) 0.0075(9)
C5 0.0460(11) 0.0340(10) 0.0399(11) 0.0151(9) 0.0130(9) 0.0008(8)
C6 0.0629(14) 0.0527(13) 0.0667(15) 0.0364(12) 0.0288(12) 0.0077(11)
C7 0.0474(12) 0.0463(12) 0.0585(14) 0.0215(11) 0.0238(11) 0.0050(9)
C8 0.0410(10) 0.0298(9) 0.0365(10) 0.0096(8) 0.0118(8) 0.0018(8)
C9 0.0376(10) 0.0288(9) 0.0338(10) 0.0105(8) 0.0102(8) 0.0001(7)
C10 0.0459(11) 0.0442(12) 0.0380(11) 0.0133(9) 0.0059(9) 0.0022(9)
C11 0.0478(11) 0.0501(12) 0.0353(11) 0.0224(9) 0.0123(9) 0.0073(9)
C12 0.0651(15) 0.0730(16) 0.0511(14) 0.0276(13) 0.0065(12) 0.0219(13)
C13 0.0580(13) 0.0479(12) 0.0503(13) 0.0222(10) 0.0196(11) 0.0162(10)
C14 0.0435(11) 0.0340(10) 0.0383(11) 0.0174(8) 0.0096(9) 0.0054(8)
C15 0.0550(13) 0.0393(11) 0.0612(15) 0.0194(11) 0.0159(12) 0.0034(10)
C16 0.0609(16) 0.088(2) 0.0699(18) 0.0214(16) -0.0044(14) -0.0172(14)
C17 0.0804(18) 0.0878(19) 0.124(3) 0.0739(19) 0.0614(19) 0.0198(15)
C18 0.0748(18) 0.0842(19) 0.095(2) 0.0501(17) 0.0196(16) 0.0407(16)

loop_
_atom_type_symbol
_atom_type_description
_atom_type_scat_dispersion_real
_atom_type_scat_dispersion_imag
_atom_type_scat_source
C C 0.0033 0.0016 'International Tables Vol C Tables 4.2.6.8 and 6.1.1.4'
H H 0.0000 0.0000 'International Tables Vol C Tables 4.2.6.8 and 6.1.1.4'
O O 0.0106 0.0060 'International Tables Vol C Tables 4.2.6.8 and 6.1.1.4'

loop_
_geom_angle_atom_site_label_1
_geom_angle_atom_site_label_2
_geom_angle_atom_site_label_3
_geom_angle
C1 O1 C17 118.08(17)
C3 O2 C18 118.10(19)
C7 O3 C6 108.58(16)
C14 O4 C8 112.87(14)
C13 O5 C12 103.81(17)
O1 C1 C2 123.08(17)
O1 C1 C9 115.61(17)
C2 C1 C9 121.31(18)
C1 C2 H2 120.1
C1 C2 C3 119.79(18)
C3 C2 H2 120.1
O2 C3 C2 114.80(19)
O2 C3 C4 124.9(2)
C4 C3 C2 120.32(19)
C3 C4 H4 120.2
C3 C4 C5 119.56(19)
C5 C4 H4 120.2
C4 C5 C6 118.14(18)
C9 C5 C4 121.61(18)
C9 C5 C6 120.24(18)
O3 C6 C5 112.68(16)
O3 C6 H6A 109.1
O3 C6 H6B 109.1
C5 C6 H6A 109.1
C5 C6 H6B 109.1
H6A C6 H6B 107.8
O3 C7 H7A 108.9
O3 C7 H7B 108.9
O3 C7 C8 113.19(17)
H7A C7 H7B 107.8
C8 C7 H7A 108.9
C8 C7 H7B 108.9
O4 C8 C7 107.66(15)
O4 C8 C9 109.23(14)
O4 C8 C10 105.58(14)
C7 C8 C10 108.77(16)
C9 C8 C7 109.43(16)
C9 C8 C10 115.84(15)
C1 C9 C8 121.93(17)
C5 C9 C1 117.30(17)
C5 C9 C8 120.75(16)
C8 C10 H10A 110.1
C8 C10 H10B 110.1
H10A C10 H10B 108.4
C11 C10 C8 107.96(15)
C11 C10 H10A 110.1
C11 C10 H10B 110.1
C10 C11 H11 111.3
C10 C11 C14 104.97(15)
C12 C11 C10 114.70(18)
C12 C11 H11 111.3
C12 C11 C14 102.86(16)
C14 C11 H11 111.3
O5 C12 C11 105.77(18)
O5 C12 H12A 110.6
O5 C12 H12B 110.6
C11 C12 H12A 110.6
C11 C12 H12B 110.6
H12A C12 H12B 108.7
O5 C13 H13A 110.7
O5 C13 H13B 110.7
O5 C13 C14 105.08(16)
H13A C13 H13B 108.8
C14 C13 H13A 110.7
C14 C13 H13B 110.7
O4 C14 C11 107.89(14)
O4 C14 C13 109.81(15)
O4 C14 C15 110.73(16)
C13 C14 C11 103.18(16)
C15 C14 C11 114.89(17)
C15 C14 C13 110.03(16)
O6 C15 C14 119.4(2)
O6 C15 C16 122.3(2)
C16 C15 C14 118.2(2)
C15 C16 H16A 109.5
C15 C16 H16B 109.5
C15 C16 H16C 109.5
H16A C16 H16B 109.5
H16A C16 H16C 109.5
H16B C16 H16C 109.5
O1 C17 H17A 109.5
O1 C17 H17B 109.5
O1 C17 H17C 109.5
H17A C17 H17B 109.5
H17A C17 H17C 109.5
H17B C17 H17C 109.5
O2 C18 H18A 109.5
O2 C18 H18B 109.5
O2 C18 H18C 109.5
H18A C18 H18B 109.5
H18A C18 H18C 109.5
H18B C18 H18C 109.5

loop_
_geom_bond_atom_site_label_1
_geom_bond_atom_site_label_2
_geom_bond_distance
O1 C1 1.370(2)
O1 C17 1.422(2)
O2 C3 1.366(2)
O2 C18 1.423(3)
O3 C6 1.419(3)
O3 C7 1.409(3)
O4 C8 1.453(2)
O4 C14 1.424(2)
O5 C12 1.421(3)
O5 C13 1.415(3)
O6 C15 1.210(3)
C1 C2 1.378(3)
C1 C9 1.411(2)
C2 H2 0.9300
C2 C3 1.385(3)
C3 C4 1.374(3)
C4 H4 0.9300
C4 C5 1.397(3)
C5 C6 1.505(3)
C5 C9 1.383(3)
C6 H6A 0.9700
C6 H6B 0.9700
C7 H7A 0.9700
C7 H7B 0.9700
C7 C8 1.523(3)
C8 C9 1.522(3)
C8 C10 1.535(3)
C10 H10A 0.9700
C10 H10B 0.9700
C10 C11 1.525(3)
C11 H11 0.9800
C11 C12 1.519(3)
C11 C14 1.544(3)
C12 H12A 0.9700
C12 H12B 0.9700
C13 H13A 0.9700
C13 H13B 0.9700
C13 C14 1.536(3)
C14 C15 1.522(3)
C15 C16 1.488(3)
C16 H16A 0.9600
C16 H16B 0.9600
C16 H16C 0.9600
C17 H17A 0.9600
C17 H17B 0.9600
C17 H17C 0.9600
C18 H18A 0.9600
C18 H18B 0.9600
C18 H18C 0.9600

loop_
_geom_torsion_atom_site_label_1
_geom_torsion_atom_site_label_2
_geom_torsion_atom_site_label_3
_geom_torsion_atom_site_label_4
_geom_torsion
O1 C1 C2 C3 179.33(19)
O1 C1 C9 C5 -177.18(17)
O1 C1 C9 C8 4.1(3)
O2 C3 C4 C5 -178.8(2)
O3 C7 C8 O4 -74.3(2)
O3 C7 C8 C9 44.3(2)
O3 C7 C8 C10 171.76(16)
O4 C8 C9 C1 -71.7(2)
O4 C8 C9 C5 109.66(18)
O4 C8 C10 C11 6.1(2)
O4 C14 C15 O6 159.42(19)
O4 C14 C15 C16 -23.9(3)
O5 C13 C14 O4 -89.49(19)
O5 C13 C14 C11 25.3(2)
O5 C13 C14 C15 148.39(18)
C1 C2 C3 O2 179.4(2)
C1 C2 C3 C4 -1.4(3)
C2 C1 C9 C5 3.6(3)
C2 C1 C9 C8 -175.06(18)
C2 C3 C4 C5 2.0(3)
C3 C4 C5 C6 179.2(2)
C3 C4 C5 C9 0.2(3)
C4 C5 C6 O3 161.01(19)
C4 C5 C9 C1 -3.0(3)
C4 C5 C9 C8 175.74(18)
C6 O3 C7 C8 -69.8(2)
C6 C5 C9 C1 178.08(18)
C6 C5 C9 C8 -3.2(3)
C7 O3 C6 C5 55.0(2)
C7 C8 C9 C1 170.66(17)
C7 C8 C9 C5 -8.0(2)
C7 C8 C10 C11 121.44(17)
C8 O4 C14 C11 8.2(2)
C8 O4 C14 C13 119.97(17)
C8 O4 C14 C15 -118.32(17)
C8 C10 C11 C12 -113.65(19)
C8 C10 C11 C14 -1.5(2)
C9 C1 C2 C3 -1.5(3)
C9 C5 C6 O3 -20.0(3)
C9 C8 C10 C11 -114.86(17)
C10 C8 C9 C1 47.3(2)
C10 C8 C9 C5 -131.33(18)
C10 C11 C12 O5 87.5(2)
C10 C11 C14 O4 -3.8(2)
C10 C11 C14 C13 -119.97(17)
C10 C11 C14 C15 120.26(18)
C11 C14 C15 O6 36.9(3)
C11 C14 C15 C16 -146.4(2)
C12 O5 C13 C14 -42.7(2)
C12 C11 C14 O4 116.54(18)
C12 C11 C14 C13 0.4(2)
C12 C11 C14 C15 -119.42(19)
C13 O5 C12 C11 43.4(2)
C13 C14 C15 O6 -79.0(3)
C13 C14 C15 C16 97.7(2)
C14 O4 C8 C7 -125.06(17)
C14 O4 C8 C9 116.21(16)
C14 O4 C8 C10 -9.00(19)
C14 C11 C12 O5 -25.9(2)
C17 O1 C1 C2 -2.2(3)
C17 O1 C1 C9 178.6(2)
C18 O2 C3 C2 -179.1(2)
C18 O2 C3 C4 1.8(4)
